data_7150979
loop_
_publ_author_name
'Christie, Victoria B.'
'Barnard, Jonathan H.'
'Batsanov, Andrei S.'
'Bridgens, Caroline E.'
'Cartmell, Emily B.'
'Collings, Jonathan C.'
'Maltman, Daniel J.'
'Redfern, Christopher P. F.'
'Marder, Todd B.'
'Przyborski, Stefan'
'Whiting, Andrew'

_publ_section_title
;
 Synthesis and evaluation of synthetic retinoid derivatives as inducers
 of stem cell differentiation
;
_journal_issue 19
_journal_name_full 'Organic &amp; Biomolecular Chemistry'
_journal_page_first 3497
_journal_page_last 3507
_journal_paper_doi 10.1039/b808574a
_journal_volume 6
_journal_year 2008
_chemical_formula_moiety 'C14 H19 I'
_chemical_formula_sum 'C14 H19 I'
_chemical_formula_weight 314.19
_chemical_melting_point 343
_chemical_name_systematic
;
6-iodo-1,1,4,4-tetramethyl-1,2,3,4-tetrahydronaphthalene
;
_space_group_IT_number 14
_symmetry_cell_setting monoclinic
_symmetry_space_group_name_Hall '-P 2ybc'
_symmetry_space_group_name_H-M 'P 1 21/c 1'
_atom_sites_solution_hydrogens difmap
_atom_sites_solution_primary direct
_atom_sites_solution_secondary difmap
_audit_creation_method SHELXL-97
_cell_angle_alpha 90.00
_cell_angle_beta 99.67(1)
_cell_angle_gamma 90.00
_cell_formula_units_Z 4
_cell_length_a 8.3105(10)
_cell_length_b 10.6990(13)
_cell_length_c 15.0376(19)
_cell_measurement_reflns_used 5000
_cell_measurement_temperature 125(2)
_cell_measurement_theta_max 28.94
_cell_measurement_theta_min 2.35
_cell_volume 1318.1(3)
_computing_cell_refinement 'SAINT version 6.45A (Bruker, 2003)'
_computing_data_collection 'SMART version 5.049 (Bruker, 1998)'
_computing_data_reduction 'SAINT version 6.45A (Bruker, 2003)'
_computing_molecular_graphics 'SHELXTL version 6.14 (Bruker, 2003)'
_computing_publication_material 'SHELXTL version 6.14 (Bruker, 2003)'
_computing_structure_refinement 'SHELXTL version 6.14 (Bruker, 2003)'
_computing_structure_solution 'SHELXTL version 6.14 (Bruker, 2003)'
_diffrn_ambient_temperature 125(2)
_diffrn_detector_area_resol_mean 8
_diffrn_measured_fraction_theta_full 0.997
_diffrn_measured_fraction_theta_max 0.997
_diffrn_measurement_device_type 'Siemens SMART 1K CCD area detector'
_diffrn_measurement_method '\w scans'
_diffrn_radiation_monochromator graphite
_diffrn_radiation_source 'fine-focus sealed tube'
_diffrn_radiation_type MoK\a
_diffrn_radiation_wavelength 0.71073
_diffrn_reflns_av_R_equivalents 0.0264
_diffrn_reflns_av_sigmaI/netI 0.0206
_diffrn_reflns_limit_h_max 11
_diffrn_reflns_limit_h_min -11
_diffrn_reflns_limit_k_max 14
_diffrn_reflns_limit_k_min -14
_diffrn_reflns_limit_l_max 20
_diffrn_reflns_limit_l_min -20
_diffrn_reflns_number 15257
_diffrn_reflns_theta_full 28.98
_diffrn_reflns_theta_max 28.98
_diffrn_reflns_theta_min 2.35
_diffrn_standards_number 0
_exptl_absorpt_coefficient_mu 2.398
_exptl_absorpt_correction_T_max 0.7269
_exptl_absorpt_correction_T_min 0.5880
_exptl_absorpt_correction_type integration
_exptl_absorpt_process_details 'XPREP 6.14 (Bruker, 2003), R(int)=0.039 before correction'
_exptl_crystal_colour colourless
_exptl_crystal_density_diffrn 1.583
_exptl_crystal_density_method 'not measured'
_exptl_crystal_description block
_exptl_crystal_F_000 624
_exptl_crystal_size_max 0.26
_exptl_crystal_size_mid 0.18
_exptl_crystal_size_min 0.18
_refine_diff_density_max 0.767
_refine_diff_density_min -0.572
_refine_diff_density_rms 0.067
_refine_ls_extinction_method none
_refine_ls_goodness_of_fit_ref 1.032
_refine_ls_hydrogen_treatment refall
_refine_ls_matrix_type full
_refine_ls_number_parameters 212
_refine_ls_number_reflns 3494
_refine_ls_number_restraints 0
_refine_ls_restrained_S_all 1.032
_refine_ls_R_factor_all 0.0255
_refine_ls_R_factor_gt 0.0209
_refine_ls_shift/su_max 0.003
_refine_ls_shift/su_mean 0.000
_refine_ls_structure_factor_coef Fsqd
_refine_ls_weighting_details 'calc w=1/[\s^2^(Fo^2^)+(0.0244P)^2^+0.6893P] where P=(Fo^2^+2Fc^2^)/3'
_refine_ls_weighting_scheme calc
_refine_ls_wR_factor_gt 0.0496
_refine_ls_wR_factor_ref 0.0511
_reflns_number_gt 3127
_reflns_number_total 3494
_reflns_threshold_expression I>2\s(I)
_cod_data_source_file b808574a.txt
_cod_data_source_block (6)
_cod_depositor_comments
;
The following automatic conversions were performed:
'_symmetry_cell_setting' value 'Monoclinic' changed to 'monoclinic'
according to '/home/saulius/struct/CIF-dictionaries/cif_core.dic'
dictionary named 'cif_core.dic' version 2.4.1 from 2010-06-29.

Automatic conversion script
Id: cif_fix_enum 1527 2010-12-29 10:47:43Z saulius 
;
_cod_original_sg_symbol_H-M 'P 21/c'
_cod_database_code 7150979

loop_
_symmetry_equiv_pos_as_xyz
'x, y, z'
'-x, y+1/2, -z+1/2'
'-x, -y, -z'
'x, -y-1/2, z-1/2'

loop_
_atom_site_label
_atom_site_type_symbol
_atom_site_fract_x
_atom_site_fract_y
_atom_site_fract_z
_atom_site_U_iso_or_equiv
_atom_site_adp_type
_atom_site_occupancy
_atom_site_symmetry_multiplicity
_atom_site_calc_flag
_atom_site_refinement_flags
_atom_site_disorder_assembly
_atom_site_disorder_group
I I 0.840562(15) 0.862105(12) 0.527347(9) 0.03068(5) Uani 1 1 d . . .
C1 C 0.1658(2) 0.62571(16) 0.32753(12) 0.0215(3) Uani 1 1 d . . .
C2 C 0.1933(2) 0.54552(19) 0.24691(13) 0.0278(4) Uani 1 1 d . . .
H21 H 0.218(3) 0.602(2) 0.1984(18) 0.040(7) Uiso 1 1 d . . .
H22 H 0.099(3) 0.504(2) 0.2251(17) 0.037(6) Uiso 1 1 d . . .
C3 C 0.3262(2) 0.44878(18) 0.27313(14) 0.0264(4) Uani 1 1 d . . .
H31 H 0.333(3) 0.391(2) 0.2246(16) 0.030(6) Uiso 1 1 d . . .
H32 H 0.302(3) 0.397(2) 0.3219(16) 0.029(6) Uiso 1 1 d . . .
C4 C 0.4939(2) 0.50878(15) 0.30518(11) 0.0190(3) Uani 1 1 d . . .
C5 C 0.6239(2) 0.67706(16) 0.41035(11) 0.0189(3) Uani 1 1 d . . .
H5 H 0.717(3) 0.6450(18) 0.4006(15) 0.020(5) Uiso 1 1 d . . .
C6 C 0.6201(2) 0.77939(16) 0.46575(11) 0.0199(3) Uani 1 1 d . . .
C7 C 0.4731(2) 0.82949(15) 0.48037(11) 0.0202(3) Uani 1 1 d . . .
H7 H 0.471(3) 0.898(2) 0.5192(15) 0.022(5) Uiso 1 1 d . . .
C8 C 0.3298(2) 0.77740(16) 0.43501(11) 0.0197(3) Uani 1 1 d . . .
H8 H 0.231(3) 0.809(2) 0.4435(14) 0.023(5) Uiso 1 1 d . . .
C9 C 0.3292(2) 0.67613(15) 0.37619(11) 0.0170(3) Uani 1 1 d . . .
C10 C 0.4792(2) 0.62258(14) 0.36541(11) 0.0165(3) Uani 1 1 d . . .
C11 C 0.0864(2) 0.5487(2) 0.39478(15) 0.0309(4) Uani 1 1 d . . .
H111 H 0.153(3) 0.479(2) 0.4193(16) 0.032(6) Uiso 1 1 d . . .
H112 H 0.061(3) 0.601(2) 0.4415(17) 0.034(6) Uiso 1 1 d . . .
H113 H -0.014(3) 0.514(3) 0.3635(19) 0.047(7) Uiso 1 1 d . . .
C12 C 0.0502(2) 0.7331(2) 0.29137(15) 0.0297(4) Uani 1 1 d . . .
H121 H 0.015(3) 0.782(2) 0.3374(15) 0.029(6) Uiso 1 1 d . . .
H122 H -0.042(3) 0.700(2) 0.2538(18) 0.040(7) Uiso 1 1 d . . .
H123 H 0.103(3) 0.789(2) 0.2551(17) 0.040(7) Uiso 1 1 d . . .
C13 C 0.6045(2) 0.40935(18) 0.35783(15) 0.0272(4) Uani 1 1 d . . .
H131 H 0.556(3) 0.390(2) 0.4110(17) 0.030(6) Uiso 1 1 d . . .
H132 H 0.603(3) 0.337(2) 0.3216(18) 0.037(7) Uiso 1 1 d . . .
H133 H 0.713(3) 0.436(2) 0.3743(15) 0.030(6) Uiso 1 1 d . . .
C14 C 0.5701(3) 0.55070(19) 0.22384(13) 0.0287(4) Uani 1 1 d . . .
H141 H 0.685(3) 0.589(2) 0.2441(15) 0.029(6) Uiso 1 1 d . . .
H142 H 0.583(3) 0.478(3) 0.1885(17) 0.042(7) Uiso 1 1 d . . .
H143 H 0.499(3) 0.603(2) 0.1890(18) 0.037(7) Uiso 1 1 d . . .

loop_
_atom_site_aniso_label
_atom_site_aniso_U_11
_atom_site_aniso_U_22
_atom_site_aniso_U_33
_atom_site_aniso_U_23
_atom_site_aniso_U_13
_atom_site_aniso_U_12
I 0.02573(7) 0.03314(8) 0.03172(8) -0.01150(5) 0.00067(5) -0.00849(5)
C1 0.0172(8) 0.0217(8) 0.0245(8) -0.0004(7) 0.0005(6) -0.0001(6)
C2 0.0223(9) 0.0297(9) 0.0281(9) -0.0066(8) -0.0051(7) -0.0025(7)
C3 0.0243(9) 0.0209(8) 0.0327(10) -0.0085(8) 0.0010(7) -0.0032(7)
C4 0.0212(8) 0.0160(7) 0.0199(8) -0.0027(6) 0.0036(6) -0.0006(6)
C5 0.0180(8) 0.0195(7) 0.0192(8) 0.0001(6) 0.0032(6) -0.0008(6)
C6 0.0227(8) 0.0195(8) 0.0169(7) 0.0003(6) 0.0012(6) -0.0058(6)
C7 0.0291(9) 0.0152(7) 0.0166(8) -0.0017(6) 0.0052(6) -0.0021(6)
C8 0.0219(8) 0.0176(7) 0.0207(8) 0.0022(6) 0.0072(6) 0.0018(6)
C9 0.0193(8) 0.0160(7) 0.0157(7) 0.0031(6) 0.0028(6) -0.0008(6)
C10 0.0201(8) 0.0150(7) 0.0144(7) 0.0008(6) 0.0030(6) -0.0021(6)
C11 0.0232(9) 0.0303(10) 0.0401(11) 0.0036(9) 0.0077(8) -0.0055(8)
C12 0.0219(9) 0.0312(10) 0.0338(10) 0.0016(9) -0.0018(8) 0.0047(8)
C13 0.0267(9) 0.0174(8) 0.0366(11) -0.0001(8) 0.0031(8) 0.0010(7)
C14 0.0399(11) 0.0258(9) 0.0232(9) -0.0044(8) 0.0135(8) -0.0017(8)

loop_
_atom_type_symbol
_atom_type_description
_atom_type_scat_dispersion_real
_atom_type_scat_dispersion_imag
_atom_type_scat_source
C C 0.0033 0.0016 'International Tables Vol C Tables 4.2.6.8 and 6.1.1.4'
H H 0.0000 0.0000 'International Tables Vol C Tables 4.2.6.8 and 6.1.1.4'
I I -0.4742 1.8119 'International Tables Vol C Tables 4.2.6.8 and 6.1.1.4'

loop_
_exptl_crystal_face_index_h
_exptl_crystal_face_index_k
_exptl_crystal_face_index_l
_exptl_crystal_face_perp_dist
0.00 -1.00 -2.00 0.0900
0.00 1.00 2.00 0.0900
1.00 0.00 0.00 0.1200
0.00 1.00 -2.00 0.0900
0.00 -1.00 2.00 0.0900
-3.00 -1.00 3.00 0.1000

loop_
_geom_angle_atom_site_label_1
_geom_angle_atom_site_label_2
_geom_angle_atom_site_label_3
_geom_angle
_geom_angle_site_symmetry_1
_geom_angle_site_symmetry_3
_geom_angle_publ_flag
C9 C1 C2 109.75(15) . . ?
C9 C1 C11 108.63(15) . . ?
C2 C1 C11 110.95(16) . . ?
C9 C1 C12 110.95(15) . . ?
C2 C1 C12 107.80(15) . . ?
C11 C1 C12 108.76(16) . . ?
C3 C2 C1 112.02(15) . . ?
C3 C2 H21 112.1(15) . . ?
C1 C2 H21 108.4(15) . . ?
C3 C2 H22 107.8(16) . . ?
C1 C2 H22 108.9(16) . . ?
H21 C2 H22 107(2) . . ?
C2 C3 C4 112.28(15) . . ?
C2 C3 H31 111.8(14) . . ?
C4 C3 H31 110.0(14) . . ?
C2 C3 H32 110.5(14) . . ?
C4 C3 H32 107.4(14) . . ?
H31 C3 H32 104.5(19) . . ?
C10 C4 C14 108.83(14) . . ?
C10 C4 C13 110.21(14) . . ?
C14 C4 C13 108.77(16) . . ?
C10 C4 C3 111.00(14) . . ?
C14 C4 C3 110.22(16) . . ?
C13 C4 C3 107.76(15) . . ?
C6 C5 C10 121.06(16) . . ?
C6 C5 H5 121.3(14) . . ?
C10 C5 H5 117.6(14) . . ?
C5 C6 C7 120.88(16) . . ?
C5 C6 I 119.57(13) . . ?
C7 C6 I 119.55(12) . . ?
C6 C7 C8 118.30(16) . . ?
C6 C7 H7 120.5(13) . . ?
C8 C7 H7 121.1(13) . . ?
C7 C8 C9 122.32(16) . . ?
C7 C8 H8 120.1(14) . . ?
C9 C8 H8 117.6(14) . . ?
C8 C9 C10 118.66(15) . . ?
C8 C9 C1 119.02(15) . . ?
C10 C9 C1 122.31(15) . . ?
C5 C10 C9 118.68(15) . . ?
C5 C10 C4 117.82(15) . . ?
C9 C10 C4 123.48(14) . . ?
C1 C11 H111 112.5(14) . . ?
C1 C11 H112 110.0(15) . . ?
H111 C11 H112 111(2) . . ?
C1 C11 H113 108.7(16) . . ?
H111 C11 H113 106(2) . . ?
H112 C11 H113 108(2) . . ?
C1 C12 H121 113.7(14) . . ?
C1 C12 H122 109.3(16) . . ?
H121 C12 H122 109(2) . . ?
C1 C12 H123 110.5(15) . . ?
H121 C12 H123 107(2) . . ?
H122 C12 H123 107(2) . . ?
C4 C13 H131 106.0(14) . . ?
C4 C13 H132 108.7(16) . . ?
H131 C13 H132 109(2) . . ?
C4 C13 H133 112.8(14) . . ?
H131 C13 H133 111(2) . . ?
H132 C13 H133 109(2) . . ?
C4 C14 H141 111.3(13) . . ?
C4 C14 H142 107.9(15) . . ?
H141 C14 H142 107.3(19) . . ?
C4 C14 H143 108.7(16) . . ?
H141 C14 H143 114(2) . . ?
H142 C14 H143 108(2) . . ?

loop_
_geom_bond_atom_site_label_1
_geom_bond_atom_site_label_2
_geom_bond_distance
_geom_bond_site_symmetry_2
_geom_bond_publ_flag
I C6 2.1039(17) . ?
C1 C9 1.528(2) . ?
C1 C2 1.533(3) . ?
C1 C11 1.537(3) . ?
C1 C12 1.538(3) . ?
C2 C3 1.517(3) . ?
C2 H21 0.99(3) . ?
C2 H22 0.91(2) . ?
C3 C4 1.537(2) . ?
C3 H31 0.96(2) . ?
C3 H32 0.97(2) . ?
C4 C10 1.535(2) . ?
C4 C14 1.536(3) . ?
C4 C13 1.536(2) . ?
C5 C6 1.379(2) . ?
C5 C10 1.404(2) . ?
C5 H5 0.88(2) . ?
C6 C7 1.385(2) . ?
C7 C8 1.386(2) . ?
C7 H7 0.94(2) . ?
C8 C9 1.398(2) . ?
C8 H8 0.92(2) . ?
C9 C10 1.406(2) . ?
C11 H111 0.96(2) . ?
C11 H112 0.95(3) . ?
C11 H113 0.96(3) . ?
C12 H121 0.95(2) . ?
C12 H122 0.94(3) . ?
C12 H123 0.96(3) . ?
C13 H131 0.98(2) . ?
C13 H132 0.94(3) . ?
C13 H133 0.94(2) . ?
C14 H141 1.03(2) . ?
C14 H142 0.96(3) . ?
C14 H143 0.92(3) . ?

loop_
_geom_torsion_atom_site_label_1
_geom_torsion_atom_site_label_2
_geom_torsion_atom_site_label_3
_geom_torsion_atom_site_label_4
_geom_torsion
_geom_torsion_site_symmetry_1
_geom_torsion_site_symmetry_2
_geom_torsion_site_symmetry_3
_geom_torsion_site_symmetry_4
_geom_torsion_publ_flag
C9 C1 C2 C3 50.1(2) . . . . ?
C11 C1 C2 C3 -70.0(2) . . . . ?
C12 C1 C2 C3 171.03(16) . . . . ?
C1 C2 C3 C4 -64.0(2) . . . . ?
C2 C3 C4 C10 41.1(2) . . . . ?
C2 C3 C4 C14 -79.5(2) . . . . ?
C2 C3 C4 C13 161.90(17) . . . . ?
C10 C5 C6 C7 1.6(3) . . . . ?
C10 C5 C6 I -177.49(12) . . . . ?
C5 C6 C7 C8 -2.6(3) . . . . ?
I C6 C7 C8 176.49(12) . . . . ?
C6 C7 C8 C9 0.6(3) . . . . ?
C7 C8 C9 C10 2.4(2) . . . . ?
C7 C8 C9 C1 -178.92(16) . . . . ?
C2 C1 C9 C8 162.45(16) . . . . ?
C11 C1 C9 C8 -76.1(2) . . . . ?
C12 C1 C9 C8 43.4(2) . . . . ?
C2 C1 C9 C10 -18.9(2) . . . . ?
C11 C1 C9 C10 102.53(19) . . . . ?
C12 C1 C9 C10 -137.97(17) . . . . ?
C14 C4 C10 C5 -67.3(2) . . . . ?
C13 C4 C10 C5 51.9(2) . . . . ?
C3 C4 C10 C5 171.21(15) . . . . ?
C14 C4 C10 C9 111.31(18) . . . . ?
C13 C4 C10 C9 -129.49(17) . . . . ?
C3 C4 C10 C9 -10.2(2) . . . . ?

loop_
_cod_related_entry_id
_cod_related_entry_database
_cod_related_entry_code
1 ChemSpider 14229342
